data_1539821
loop_
_publ_author_name
'Collin, G.'
'Comes, R.'
'Gardette, M.F.'

_publ_section_title
;
 The Fe1-x Cox S system (x< 0.25); transition and the high temperature
 phase
;
_journal_name_full 'Journal of Physics and Chemistry of Solids'
_journal_page_first 791
_journal_page_last 802
_journal_volume 48
_journal_year 1987
_chemical_formula_sum 'Co0.08 Fe0.92 S'
_chemical_name_systematic '(Fe0.92 Co0.08) S'
_space_group_IT_number 186
_symmetry_space_group_name_Hall 'P 6c -2c'
_symmetry_space_group_name_H-M 'P 63 m c'
_cell_angle_alpha 90
_cell_angle_beta 90
_cell_angle_gamma 120
_cell_formula_units_Z 8
_cell_length_a 6.926
_cell_length_b 6.926
_cell_length_c 5.78
_cell_volume 240.117
_citation_journal_id_ASTM JPCSAW
_cod_data_source_file Collin_JPCSAW_1987_532.cif
_cod_data_source_block Co0.08Fe0.92S1
_cod_original_cell_volume 240.1173
_cod_original_formula_sum 'Co0.08 Fe0.92 S1'
_cod_database_code 1539821

loop_
_symmetry_equiv_pos_as_xyz
x,y,z
x-y,x,z+1/2
-y,x-y,z
-x,-y,z+1/2
-x+y,-x,z
y,-x+y,z+1/2
y,x,z+1/2
-x+y,y,z
-x,-x+y,z+1/2
-y,-x,z
x-y,-y,z+1/2
x,x-y,z

loop_
_atom_site_label
_atom_site_type_symbol
_atom_site_fract_x
_atom_site_fract_y
_atom_site_fract_z
_atom_site_occupancy
_atom_site_U_iso_or_equiv
S1 S-2 0.167 0.334 0.2408 1 0.0
Fe2 Fe+2 0 0 -0.008 0.92 0.0
Fe1 Fe+2 0.5115 0.023 0 0.92 0.0
S2 S-2 0.3333 0.6666 0.7618 1 0.0
Co2 Co+2 0 0 -0.008 0.08 0.0
Co1 Co+2 0.5115 0.023 0 0.08 0.0
